data_1569602
loop_
_publ_author_name
'Wang, Zhi-Jie'
'Ni, Hao-Fei'
'Zhang, Tie'
'Li, Jie'
'Lun, Meng-Meng'
'Fu, Da-Wei'
'Zhang, Zhi-Xu'
'Zhang, Yi'

_publ_section_title
;
 Targeted regulation and optimization of multifunctional phase transition
 materials by novel void occupancy engineering.
;
_journal_issue 34
_journal_name_full 'Chemical science'
_journal_page_first 9041
_journal_page_last 9047
_journal_paper_doi 10.1039/d3sc02652c
_journal_volume 14
_journal_year 2023
_chemical_formula_moiety 'C3 Cd N3 S3, C7 H18 N'
_chemical_formula_sum 'C10 H18 Cd N4 S3'
_chemical_formula_weight 402.86
_space_group_crystal_system monoclinic
_space_group_IT_number 14
_space_group_name_Hall '-P 2yn'
_space_group_name_H-M_alt 'P 1 21/n 1'
_atom_sites_solution_hydrogens geom
_audit_creation_date 2023-05-23
_audit_creation_method
;
Olex2 1.3
(compiled 2020.11.12 svn.r5f609507 for OlexSys, GUI svn.r6408)
;
_audit_update_record
;
2023-05-24 deposited with the CCDC.	2023-08-01 downloaded from the CCDC.
;
_cell_angle_alpha 90
_cell_angle_beta 101.771(7)
_cell_angle_gamma 90
_cell_formula_units_Z 4
_cell_length_a 8.984(2)
_cell_length_b 10.779(2)
_cell_length_c 17.325(5)
_cell_measurement_reflns_used 1636
_cell_measurement_temperature 286.00
_cell_measurement_theta_max 26.26
_cell_measurement_theta_min 3.06
_cell_volume 1642.4(7)
_computing_cell_refinement 'SAINT V8.40B (?, 2016)'
_computing_data_reduction 'SAINT V8.40B (?, 2016)'
_computing_molecular_graphics 'Olex2 1.3 (Dolomanov et al., 2009)'
_computing_publication_material 'Olex2 1.3 (Dolomanov et al., 2009)'
_computing_structure_refinement 'SHELXL 2018/3 (Sheldrick, 2015)'
_diffrn_ambient_temperature 286.0
_diffrn_measured_fraction_theta_full 0.999
_diffrn_measured_fraction_theta_max 0.997
_diffrn_measurement_device_type 'Bruker APEX-II CCD'
_diffrn_measurement_method '\f and \w scans'
_diffrn_radiation_type MoK\a
_diffrn_radiation_wavelength 0.71073
_diffrn_reflns_av_unetI/netI 0.0640
_diffrn_reflns_Laue_measured_fraction_full 0.999
_diffrn_reflns_Laue_measured_fraction_max 0.997
_diffrn_reflns_limit_h_max 12
_diffrn_reflns_limit_h_min -13
_diffrn_reflns_limit_k_max 15
_diffrn_reflns_limit_k_min 0
_diffrn_reflns_limit_l_max 25
_diffrn_reflns_limit_l_min 0
_diffrn_reflns_number 5487
_diffrn_reflns_point_group_measured_fraction_full 0.999
_diffrn_reflns_point_group_measured_fraction_max 0.997
_diffrn_reflns_theta_full 25.242
_diffrn_reflns_theta_max 31.566
_diffrn_reflns_theta_min 2.239
_exptl_absorpt_coefficient_mu 1.700
_exptl_absorpt_correction_T_max 0.7462
_exptl_absorpt_correction_T_min 0.5780
_exptl_absorpt_correction_type none
_exptl_absorpt_process_details
;
SADABS-2016/2 (Bruker,2016/2) was used for absorption correction.
wR2(int) was 0.1525 before and 0.0953 after correction.
The Ratio of minimum to maximum transmission is 0.7746.
The \l/2 correction factor is Not present.
;
_exptl_crystal_colour colourless
_exptl_crystal_colour_primary colourless
_exptl_crystal_density_diffrn 1.629
_exptl_crystal_description prism
_exptl_crystal_F_000 808
_exptl_crystal_size_max 0.22
_exptl_crystal_size_mid 0.18
_exptl_crystal_size_min 0.16
_refine_diff_density_max 1.959
_refine_diff_density_min -0.953
_refine_diff_density_rms 0.158
_refine_ls_extinction_method none
_refine_ls_goodness_of_fit_ref 1.028
_refine_ls_hydrogen_treatment constr
_refine_ls_matrix_type full
_refine_ls_number_parameters 168
_refine_ls_number_reflns 5487
_refine_ls_number_restraints 0
_refine_ls_restrained_S_all 1.028
_refine_ls_R_factor_all 0.1045
_refine_ls_R_factor_gt 0.0716
_refine_ls_shift/su_max 0.000
_refine_ls_shift/su_mean 0.000
_refine_ls_structure_factor_coef Fsqd
_refine_ls_weighting_details 'w=1/[\s^2^(Fo^2^)+(0.1626P)^2^+2.0125P] where P=(Fo^2^+2Fc^2^)/3'
_refine_ls_weighting_scheme calc
_refine_ls_wR_factor_gt 0.2233
_refine_ls_wR_factor_ref 0.2562
_reflns_Friedel_coverage 0.000
_reflns_number_gt 3754
_reflns_number_total 5487
_reflns_threshold_expression 'I > 2\s(I)'
_cod_data_source_file d3sc02652c2.cif
_cod_data_source_block TEMA_Cd_286K
_cod_depositor_comments 'Adding full bibliography for 1569598--1569604.cif.'
_cod_original_sg_symbol_H-M 'P 21/n '
_cod_database_code 1569602
_shelx_shelxl_version_number 2018/3
_shelx_space_group_comment
;
The symmetry employed for this shelxl refinement is uniquely defined
by the following loop, which should always be used as a source of
symmetry information in preference to the above space-group names.
They are only intended as comments.
;
_shelx_estimated_absorpt_t_max 0.773
_shelx_estimated_absorpt_t_min 0.706
_olex2_refinement_description
;
1. Twinned data refinement
 Scales: 0.850(2)
 0.150(2)
2. Fixed Uiso
 At 1.2 times of:
  All C(H,H) groups
 At 1.5 times of:
  All C(H,H,H) groups
3.a Secondary CH2 refined with riding coordinates:
 C2(H2A,H2B), C5(H5A,H5B), C11(H11A,H11B)
3.b Idealised Me refined as rotating group:
 C3(H3A,H3B,H3C), C4(H4A,H4B,H4C), C6(H6A,H6B,H6C), C7(H7A,H7B,H7C)
;
_olex2_submission_special_instructions 'No special instructions were received'

loop_
_space_group_symop_operation_xyz
'x, y, z'
'-x+1/2, y+1/2, -z+1/2'
'-x, -y, -z'
'x-1/2, -y-1/2, z-1/2'

loop_
_atom_site_label
_atom_site_type_symbol
_atom_site_fract_x
_atom_site_fract_y
_atom_site_fract_z
_atom_site_U_iso_or_equiv
_atom_site_adp_type
_atom_site_occupancy
_atom_site_site_symmetry_order
_atom_site_calc_flag
_atom_site_refinement_flags_posn
_atom_site_refinement_flags_adp
_atom_site_refinement_flags_occupancy
_atom_site_disorder_assembly
_atom_site_disorder_group
Cd1 Cd 0.29088(5) 0.41894(4) 0.76532(3) 0.0424(2) Uani 1 1 d . . . . .
S1 S 0.1605(2) 0.04753(16) 0.59564(11) 0.0473(4) Uani 1 1 d . . . . .
S2 S 0.0007(2) 0.04619(16) 0.79963(13) 0.0516(5) Uani 1 1 d . . . . .
S3 S -0.0394(2) 0.77798(18) 0.66498(17) 0.0646(6) Uani 1 1 d . . . . .
N2 N 0.2422(8) 0.2850(6) 0.6567(4) 0.0537(15) Uani 1 1 d . . . . .
N3 N 0.0983(8) 0.5471(5) 0.7085(4) 0.0495(14) Uani 1 1 d . . . . .
N4 N 0.1300(8) 0.2829(5) 0.8147(4) 0.0516(14) Uani 1 1 d . . . . .
C8 C 0.2086(7) 0.1860(6) 0.6322(4) 0.0408(13) Uani 1 1 d . . . . .
C9 C 0.0784(8) 0.1843(6) 0.8079(4) 0.0392(12) Uani 1 1 d . . . . .
C10 C 0.0421(8) 0.6424(6) 0.6904(5) 0.0455(14) Uani 1 1 d . . . . .
N1 N 0.7172(7) 0.2476(6) 0.5825(4) 0.0495(14) Uani 1 1 d . . . . .
C2 C 0.7998(11) 0.2798(11) 0.5178(6) 0.075(3) Uani 1 1 d . . . . .
H2A H 0.902319 0.246900 0.531390 0.090 Uiso 1 1 calc R U . . .
H2B H 0.748864 0.239723 0.469467 0.090 Uiso 1 1 calc R U . . .
C3 C 0.808(2) 0.4159(14) 0.5034(9) 0.118(6) Uani 1 1 d . . . . .
H3A H 0.843985 0.429690 0.455645 0.177 Uiso 1 1 calc R U . . .
H3B H 0.876302 0.453837 0.546775 0.177 Uiso 1 1 calc R U . . .
H3C H 0.708518 0.451627 0.498516 0.177 Uiso 1 1 calc R U . . .
C4 C 0.4532(10) 0.2426(11) 0.4937(6) 0.083(4) Uani 1 1 d . . . . .
H4A H 0.488815 0.271637 0.448302 0.124 Uiso 1 1 calc R U . . .
H4B H 0.350950 0.270732 0.491070 0.124 Uiso 1 1 calc R U . . .
H4C H 0.455563 0.153562 0.494847 0.124 Uiso 1 1 calc R U . . .
C5 C 0.5561(9) 0.2934(9) 0.5686(5) 0.059(2) Uani 1 1 d . . . . .
H5A H 0.556847 0.383270 0.565504 0.071 Uiso 1 1 calc R U . . .
H5B H 0.512815 0.270960 0.613599 0.071 Uiso 1 1 calc R U . . .
C6 C 0.8001(11) 0.3025(10) 0.6591(5) 0.070(2) Uani 1 1 d . . . . .
H6A H 0.902277 0.271164 0.671167 0.106 Uiso 1 1 calc R U . . .
H6B H 0.748699 0.280145 0.700506 0.106 Uiso 1 1 calc R U . . .
H6C H 0.802324 0.391179 0.654463 0.106 Uiso 1 1 calc R U . . .
C7 C 0.6377(14) 0.0477(10) 0.6464(7) 0.079(3) Uani 1 1 d . . . . .
H7A H 0.530627 0.054464 0.625331 0.119 Uiso 1 1 calc R U . . .
H7B H 0.662279 0.090735 0.695932 0.119 Uiso 1 1 calc R U . . .
H7C H 0.664897 -0.038181 0.654340 0.119 Uiso 1 1 calc R U . . .
C11 C 0.7232(11) 0.1034(8) 0.5905(6) 0.065(2) Uani 1 1 d . . . . .
H11A H 0.684958 0.067897 0.538825 0.078 Uiso 1 1 calc R U . . .
H11B H 0.828904 0.078812 0.606485 0.078 Uiso 1 1 calc R U . . .

loop_
_atom_site_aniso_label
_atom_site_aniso_U_11
_atom_site_aniso_U_22
_atom_site_aniso_U_33
_atom_site_aniso_U_23
_atom_site_aniso_U_13
_atom_site_aniso_U_12
Cd1 0.0482(3) 0.0263(2) 0.0529(3) -0.00073(17) 0.0108(2) -0.00151(17)
S1 0.0568(10) 0.0349(7) 0.0498(9) -0.0050(7) 0.0100(8) -0.0024(7)
S2 0.0534(9) 0.0330(7) 0.0732(12) -0.0019(8) 0.0239(9) -0.0050(7)
S3 0.0496(10) 0.0361(8) 0.0984(17) 0.0027(9) -0.0080(10) 0.0027(7)
N2 0.070(4) 0.036(3) 0.057(4) -0.009(3) 0.018(3) -0.007(3)
N3 0.057(3) 0.032(2) 0.057(4) 0.000(2) 0.008(3) -0.003(2)
N4 0.060(4) 0.035(3) 0.060(4) -0.001(3) 0.014(3) -0.006(3)
C8 0.045(3) 0.043(3) 0.037(3) -0.001(2) 0.014(2) 0.006(3)
C9 0.047(3) 0.036(3) 0.038(3) 0.002(2) 0.015(2) 0.002(2)
C10 0.040(3) 0.037(3) 0.058(4) -0.006(3) 0.007(3) -0.006(2)
N1 0.041(3) 0.066(4) 0.042(3) -0.007(3) 0.010(2) -0.003(3)
C2 0.054(5) 0.115(9) 0.058(5) -0.003(5) 0.019(4) -0.015(5)
C3 0.121(11) 0.156(15) 0.080(8) 0.016(8) 0.027(8) -0.061(10)
C4 0.048(4) 0.133(12) 0.064(6) 0.008(6) 0.003(4) -0.009(6)
C5 0.043(4) 0.067(5) 0.069(5) -0.004(4) 0.018(3) 0.008(3)
C6 0.062(5) 0.088(7) 0.055(5) -0.001(5) -0.003(4) -0.013(5)
C7 0.084(7) 0.074(6) 0.082(7) 0.002(5) 0.021(6) -0.012(5)
C11 0.054(4) 0.061(5) 0.077(6) -0.010(4) 0.009(4) 0.012(4)

loop_
_atom_type_symbol
_atom_type_description
_atom_type_scat_dispersion_real
_atom_type_scat_dispersion_imag
_atom_type_scat_source
C C 0.0033 0.0016 'International Tables Vol C Tables 4.2.6.8 and 6.1.1.4'
H H 0.0000 0.0000 'International Tables Vol C Tables 4.2.6.8 and 6.1.1.4'
Cd Cd -0.8075 1.2024 'International Tables Vol C Tables 4.2.6.8 and 6.1.1.4'
N N 0.0061 0.0033 'International Tables Vol C Tables 4.2.6.8 and 6.1.1.4'
S S 0.1246 0.1234 'International Tables Vol C Tables 4.2.6.8 and 6.1.1.4'

loop_
_geom_angle_atom_site_label_1
_geom_angle_atom_site_label_2
_geom_angle_atom_site_label_3
_geom_angle
_geom_angle_site_symmetry_1
_geom_angle_site_symmetry_3
_geom_angle_publ_flag
S1 Cd1 S2 96.21(6) 2_556 2_556 ?
S1 Cd1 S3 85.66(7) 2_556 2_546 ?
S2 Cd1 S3 84.02(7) 2_556 2_546 ?
N2 Cd1 S1 171.98(17) . 2_556 ?
N2 Cd1 S2 90.56(18) . 2_556 ?
N2 Cd1 S3 90.80(19) . 2_546 ?
N3 Cd1 S1 92.52(17) . 2_556 ?
N3 Cd1 S2 92.36(17) . 2_556 ?
N3 Cd1 S3 175.75(16) . 2_546 ?
N3 Cd1 N2 91.5(2) . . ?
N3 Cd1 N4 93.8(2) . . ?
N4 Cd1 S1 89.71(17) . 2_556 ?
N4 Cd1 S2 171.22(17) . 2_556 ?
N4 Cd1 S3 89.99(17) . 2_546 ?
N4 Cd1 N2 83.1(3) . . ?
C8 S1 Cd1 98.0(2) . 2_546 ?
C9 S2 Cd1 100.1(2) . 2_546 ?
C10 S3 Cd1 95.4(2) . 2_556 ?
C8 N2 Cd1 148.2(6) . . ?
C10 N3 Cd1 154.9(6) . . ?
C9 N4 Cd1 143.5(6) . . ?
N2 C8 S1 178.8(7) . . ?
N4 C9 S2 178.1(7) . . ?
N3 C10 S3 179.4(7) . . ?
C2 N1 C11 106.4(7) . . ?
C5 N1 C2 114.2(7) . . ?
C5 N1 C6 107.4(6) . . ?
C5 N1 C11 110.9(7) . . ?
C6 N1 C2 109.6(7) . . ?
C6 N1 C11 108.2(7) . . ?
N1 C2 H2A 108.9 . . ?
N1 C2 H2B 108.9 . . ?
H2A C2 H2B 107.7 . . ?
C3 C2 N1 113.5(10) . . ?
C3 C2 H2A 108.9 . . ?
C3 C2 H2B 108.9 . . ?
C2 C3 H3A 109.5 . . ?
C2 C3 H3B 109.5 . . ?
C2 C3 H3C 109.5 . . ?
H3A C3 H3B 109.5 . . ?
H3A C3 H3C 109.5 . . ?
H3B C3 H3C 109.5 . . ?
H4A C4 H4B 109.5 . . ?
H4A C4 H4C 109.5 . . ?
H4B C4 H4C 109.5 . . ?
C5 C4 H4A 109.5 . . ?
C5 C4 H4B 109.5 . . ?
C5 C4 H4C 109.5 . . ?
N1 C5 C4 114.4(7) . . ?
N1 C5 H5A 108.7 . . ?
N1 C5 H5B 108.7 . . ?
C4 C5 H5A 108.7 . . ?
C4 C5 H5B 108.7 . . ?
H5A C5 H5B 107.6 . . ?
N1 C6 H6A 109.5 . . ?
N1 C6 H6B 109.5 . . ?
N1 C6 H6C 109.5 . . ?
H6A C6 H6B 109.5 . . ?
H6A C6 H6C 109.5 . . ?
H6B C6 H6C 109.5 . . ?
H7A C7 H7B 109.5 . . ?
H7A C7 H7C 109.5 . . ?
H7B C7 H7C 109.5 . . ?
C11 C7 H7A 109.5 . . ?
C11 C7 H7B 109.5 . . ?
C11 C7 H7C 109.5 . . ?
N1 C11 H11A 108.1 . . ?
N1 C11 H11B 108.1 . . ?
C7 C11 N1 116.7(8) . . ?
C7 C11 H11A 108.1 . . ?
C7 C11 H11B 108.1 . . ?
H11A C11 H11B 107.3 . . ?

loop_
_geom_bond_atom_site_label_1
_geom_bond_atom_site_label_2
_geom_bond_distance
_geom_bond_site_symmetry_2
_geom_bond_publ_flag
Cd1 S1 2.736(2) 2_556 ?
Cd1 S2 2.741(2) 2_556 ?
Cd1 S3 2.766(2) 2_546 ?
Cd1 N2 2.342(6) . ?
Cd1 N3 2.275(6) . ?
Cd1 N4 2.340(6) . ?
S1 C8 1.644(7) . ?
S2 C9 1.638(7) . ?
S3 C10 1.654(7) . ?
N2 C8 1.165(9) . ?
N3 C10 1.159(9) . ?
N4 C9 1.156(8) . ?
N1 C2 1.505(11) . ?
N1 C5 1.502(9) . ?
N1 C6 1.504(10) . ?
N1 C11 1.560(11) . ?
C2 H2A 0.9700 . ?
C2 H2B 0.9700 . ?
C2 C3 1.493(17) . ?
C3 H3A 0.9600 . ?
C3 H3B 0.9600 . ?
C3 H3C 0.9600 . ?
C4 H4A 0.9600 . ?
C4 H4B 0.9600 . ?
C4 H4C 0.9600 . ?
C4 C5 1.532(13) . ?
C5 H5A 0.9700 . ?
C5 H5B 0.9700 . ?
C6 H6A 0.9600 . ?
C6 H6B 0.9600 . ?
C6 H6C 0.9600 . ?
C7 H7A 0.9600 . ?
C7 H7B 0.9600 . ?
C7 H7C 0.9600 . ?
C7 C11 1.480(15) . ?
C11 H11A 0.9700 . ?
C11 H11B 0.9700 . ?

loop_
_geom_torsion_atom_site_label_1
_geom_torsion_atom_site_label_2
_geom_torsion_atom_site_label_3
_geom_torsion_atom_site_label_4
_geom_torsion
_geom_torsion_site_symmetry_1
_geom_torsion_site_symmetry_2
_geom_torsion_site_symmetry_3
_geom_torsion_site_symmetry_4
_geom_torsion_publ_flag
C2 N1 C5 C4 60.1(11) . . . . ?
C2 N1 C11 C7 -175.0(8) . . . . ?
C5 N1 C2 C3 58.6(12) . . . . ?
C5 N1 C11 C7 -50.3(11) . . . . ?
C6 N1 C2 C3 -62.0(12) . . . . ?
C6 N1 C5 C4 -178.1(9) . . . . ?
C6 N1 C11 C7 67.3(10) . . . . ?
C11 N1 C2 C3 -178.7(10) . . . . ?
C11 N1 C5 C4 -60.1(10) . . . . ?

loop_
_twin_individual_id
_twin_individual_mass_fraction_refined
1 0.850(2)
2 0.150(2)
